data_4000029
loop_
_publ_author_name
'Chippindale, Ann M.'

_publ_contact_author_address
;
Chemical Crystallography Laboratory
9 Parks Road
OXFORD OX1 3PD
;
_publ_contact_author_email ann.chippindale@chem.ox.ac.uk
_publ_contact_author_fax '01865 272 699'
_publ_contact_author_name 'Chippindale, Ann M.'
_publ_contact_author_phone '01865 270 824'
_publ_section_title
;
 Amine-Templated Unidimensional Phosphate--Diphosphates of Gallium and
 Vanadium, [NH~3~CH~2~CH~2~NH~3~][M(H~2~PO~4~)(P~2~O~7~)] (M = Ga, V)
;
_journal_coden_ASTM CMATEX
_journal_issue 3
_journal_name_full 'Chemistry of Materials'
_journal_page_first 818
_journal_page_last 822
_journal_paper_doi 10.1021/cm990578b
_journal_volume 12
_journal_year 2000
_chemical_compound_source 'solvothermal synthesis'
_chemical_formula_moiety ' C2 H12 Ga1 P3 O11 N2 '
_chemical_formula_sum 'C2 H12 Ga N2 O11 P3'
_chemical_formula_weight 402.76
_chemical_melting_point ?
_chemical_name_systematic
;
ethyldiammonium gallium dihydrogen phosphate diphosphate
;
_space_group_IT_number 9
_symmetry_cell_setting monoclinic
_symmetry_space_group_name_Hall 'C -2yc'
_symmetry_space_group_name_H-M 'C 1 c 1'
_atom_sites_solution_hydrogens geom
_atom_sites_solution_primary direct
_audit_creation_date 99-08-28
_audit_creation_method CRYSTALS
_cell_angle_alpha 90
_cell_angle_beta 106.541(4)
_cell_angle_gamma 90
_cell_formula_units_Z 4.00
_cell_length_a 8.6139(4)
_cell_length_b 14.929(1)
_cell_length_c 9.3109(4)
_cell_measurement_reflns_used 25
_cell_measurement_temperature 293
_cell_measurement_theta_max 34
_cell_measurement_theta_min 16
_cell_volume 1147.82
_computing_cell_refinement 'CAD-4 software (Enraf-Nonius, 1989)'
_computing_data_collection 'CAD-4 software (Enraf-Nonius, 1989)'
_computing_data_reduction
;
RC93 (Watkin, D.J., Prout, C.K., Lilley, P.M.deQ. 1994)
;
_computing_molecular_graphics Cameron
_computing_publication_material
;
CRYSTALS Issue 10 (Watkin, Prout, Carruthers & Betteridge, 1996)
;
_computing_structure_refinement
;
CRYSTALS Issue 10 (Watkin, Prout, Carruthers & Betteridge, 1996)
;
_computing_structure_solution 'SIR92 (Giacovazzo et al, 1992)'
_diffrn_ambient_temperature 293
_diffrn_measurement_device '  Enraf-Nonius CAD4 '
_diffrn_measurement_method 2\q/\w
_diffrn_radiation_monochromator graphite
_diffrn_radiation_type 'Cu K\a'
_diffrn_radiation_wavelength 1.54180
_diffrn_reflns_av_R_equivalents 0.03
_diffrn_reflns_limit_h_max 10
_diffrn_reflns_limit_h_min -10
_diffrn_reflns_limit_k_max 18
_diffrn_reflns_limit_k_min -18
_diffrn_reflns_limit_l_max 11
_diffrn_reflns_limit_l_min -11
_diffrn_reflns_number 2861
_diffrn_reflns_theta_max 70.00
_diffrn_reflns_theta_min 0.00
_diffrn_standards_decay_% 7.82
_diffrn_standards_interval_count ?
_diffrn_standards_interval_time ?
_diffrn_standards_number 3
_exptl_absorpt_coefficient_mu 7.96
_exptl_absorpt_correction_T_max 1.00
_exptl_absorpt_correction_T_min 0.69
_exptl_absorpt_correction_type empirical
_exptl_absorpt_process_details '\y scan'
_exptl_crystal_colour ' clear '
_exptl_crystal_density_diffrn 2.33
_exptl_crystal_density_meas ?
_exptl_crystal_description ' plate '
_exptl_crystal_F_000 808.23
_exptl_crystal_size_max 0.16
_exptl_crystal_size_mid 0.09
_exptl_crystal_size_min 0.03
_refine_diff_density_max 1.63
_refine_diff_density_min -2.10
_refine_ls_abs_structure_details ' from Flack enantiopole 0.000'
_refine_ls_extinction_coef 13.1(15)
_refine_ls_extinction_method 'Larson 1970 Crystallographic Computing eq 22'
_refine_ls_goodness_of_fit_obs 1.1104
_refine_ls_hydrogen_treatment mixed
_refine_ls_matrix_type full
_refine_ls_number_parameters 179
_refine_ls_number_reflns 2049
_refine_ls_R_factor_obs 0.0439
_refine_ls_shift/esd_max 0.021976
_refine_ls_structure_factor_coef F
_refine_ls_wR_factor_obs 0.0503
_reflns_limit_h_max 10
_reflns_limit_h_min -10
_reflns_limit_k_max 18
_reflns_limit_k_min 0
_reflns_limit_l_max 11
_reflns_limit_l_min -11
_reflns_number_observed 2049
_reflns_number_total 2116
_reflns_observed_criterion >3.00\s(I)
_cod_data_source_file cm990578b.cif
_cod_data_source_block CRYSTALS_cif
_cod_depositor_comments
;
The following automatic conversions were performed:
'_symmetry_cell_setting' value 'Monoclinic ' changed to 'monoclinic'
according to '/home/saulius/struct/CIF-dictionaries/cif_core.dic'
dictionary named 'cif_core.dic' version 2.4.1 from
2010-06-29.

'_exptl_absorpt_correction_type' value 'EMPIRICAL' changed to
'empirical' according to
'/home/saulius/struct/CIF-dictionaries/cif_core.dic' dictionary named
'cif_core.dic' version 2.4.1 from 2010-06-29.

Automatic conversion script
Id: cif_fix_enum 1527 2010-12-29 10:47:43Z saulius 

The following automatic conversions were performed:

'_chemical_melting_point' value 'not measured' was changed to '?' -
the value is undefined or not given.

Automatic conversion script
Id: cif_fix_values 1646 2011-03-28 12:23:43Z adriana 

The following automatic conversions were performed:

'_atom_sites_solution_primary' value 'Direct_Methods' was changed to
'direct'.

'_atom_sites_solution_hydrogens' value 'geometric' was changed to
'geom'.

Automatic conversion script
Id: cif_fix_values 6452 2018-10-05 10:23:21Z andrius 
;
_cod_original_sg_symbol_H-M 'C 1 c 1 '
_cod_original_formula_sum ' C2 H12 Ga1 P3 O11 N2 '
_cod_database_code 4000029

loop_
_symmetry_equiv_pos_as_xyz
x,y,z
x+1/2,y+1/2,z
x,-y,z+1/2
x+1/2,-y+1/2,z+1/2

loop_
_atom_site_aniso_label
_atom_site_aniso_U_11
_atom_site_aniso_U_22
_atom_site_aniso_U_33
_atom_site_aniso_U_23
_atom_site_aniso_U_13
_atom_site_aniso_U_12
GA1 0.0154(3) 0.0080(3) 0.0113(3) -0.0007(3) 0.0070(2) 0.0003(3)
P1 0.0147(6) 0.0094(6) 0.0112(6) -0.0010(5) 0.0063(4) 0.0013(5)
P2 0.0142(6) 0.0125(6) 0.0141(7) 0.0017(5) 0.0072(5) 0.0013(5)
P3 0.0165(6) 0.0068(6) 0.0124(6) -0.0004(5) 0.0057(4) -0.0011(4)
O1 0.023(2) 0.011(2) 0.014(2) -0.002(1) 0.006(1) 0.001(1)
O2 0.020(2) 0.016(2) 0.016(2) 0.003(2) 0.010(1) -0.003(1)
O3 0.021(2) 0.030(2) 0.028(2) 0.013(2) 0.018(2) 0.009(2)
O4 0.036(2) 0.017(2) 0.021(2) 0.002(2) 0.007(2) 0.010(2)
O5 0.025(2) 0.011(2) 0.019(2) -0.003(1) 0.005(2) 0.003(1)
O6 0.022(2) 0.013(2) 0.018(2) -0.006(2) 0.013(1) -0.004(1)
O7 0.019(2) 0.029(2) 0.021(2) 0.008(2) 0.012(2) 0.006(2)
O8 0.014(2) 0.018(2) 0.026(2) 0.004(2) 0.006(2) 0.001(2)
O9 0.022(2) 0.010(2) 0.011(2) -0.004(1) 0.007(1) 0.000(1)
O10 0.022(2) 0.012(2) 0.018(2) -0.006(1) 0.011(1) -0.000(1)
O11 0.040(2) 0.005(2) 0.020(2) 0.001(1) 0.013(2) -0.003(2)
N1 0.037(3) 0.020(2) 0.023(3) 0.001(2) 0.017(2) 0.003(2)
N2 0.050(3) 0.027(3) 0.017(2) 0.003(2) 0.016(2) 0.017(2)
C1 0.033(3) 0.032(3) 0.033(4) -0.010(3) 0.006(3) 0.000(3)
C2 0.036(3) 0.040(4) 0.027(3) 0.004(3) 0.011(3) 0.007(3)

loop_
_atom_site_label
_atom_site_fract_x
_atom_site_fract_y
_atom_site_fract_z
_atom_site_U_iso_or_equiv
_atom_site_occupancy
_atom_site_thermal_displace_type
GA1 0.1832(1) 0.49051(4) 0.3041(1) 0.0103 1.0000 Uani
P1 0.4448(2) 0.43635(9) 0.6265(2) 0.0107 1.0000 Uani
P2 -0.0700(2) 0.53315(9) -0.0130(2) 0.0126 1.0000 Uani
P3 0.0909(2) 0.36694(8) 0.0198(2) 0.0108 1.0000 Uani
O1 0.3310(4) 0.4218(2) 0.4733(4) 0.0147 1.0000 Uani
O2 0.3754(4) 0.5259(3) 0.2447(4) 0.0148 1.0000 Uani
O3 -0.4121(5) 0.5026(3) 0.1198(5) 0.0192 1.0000 Uani
O4 0.5173(5) 0.3417(3) 0.6851(5) 0.0223 1.0000 Uani
O5 0.0425(5) 0.5570(3) 0.1403(4) 0.0166 1.0000 Uani
O6 -0.0009(5) 0.4359(2) 0.3637(4) 0.0138 1.0000 Uani
O7 -0.2413(5) 0.5632(3) -0.0358(4) 0.0190 1.0000 Uani
O8 -0.0737(4) 0.4251(3) -0.0192(5) 0.0183 1.0000 Uani
O9 0.1751(4) 0.3780(2) 0.1888(4) 0.0119 1.0000 Uani
O10 0.1959(5) 0.5969(2) 0.4285(4) 0.0138 1.0000 Uani
O11 0.0362(5) 0.2714(2) -0.0167(4) 0.0148 1.0000 Uani
N1 -0.4793(6) 0.3390(4) 0.2491(6) 0.0232 1.0000 Uani
N2 0.1820(7) 0.7474(4) -0.0547(6) 0.0242 1.0000 Uani
C1 -0.4871(8) 0.2974(5) 0.1003(8) 0.0320 1.0000 Uani
C2 -0.3173(8) 0.2765(5) 0.1006(7) 0.0330 1.0000 Uani
H3 -0.34(1) 0.532(6) 0.07(1) 0.0500 1.0000 Uiso
H4 -0.47(1) 0.703(5) 0.111(8) 0.0500 1.0000 Uiso
H111 -0.5914 0.3538 0.2527 0.0258 1.0000 Uiso
H112 -0.4130 0.3949 0.2623 0.0258 1.0000 Uiso
H113 -0.4286 0.2958 0.3312 0.0258 1.0000 Uiso
H121 0.2951 0.7332 -0.0559 0.0286 1.0000 Uiso
H122 0.1378 0.7968 -0.1273 0.0286 1.0000 Uiso
H123 0.1126 0.6929 -0.0839 0.0286 1.0000 Uiso
H11 -0.5372 0.3402 0.0175 0.0259 1.0000 Uiso
H12 -0.5528 0.2411 0.0863 0.0259 1.0000 Uiso
H21 -0.2482 0.3310 0.1300 0.0288 1.0000 Uiso
H22 -0.2733 0.2271 0.1735 0.0288 1.0000 Uiso

loop_
_atom_type_symbol
_atom_type_scat_dispersion_real
_atom_type_scat_dispersion_imag
_atom_type_scat_Cromer_Mann_a1
_atom_type_scat_Cromer_Mann_b1
_atom_type_scat_Cromer_Mann_a2
_atom_type_scat_Cromer_Mann_b2
_atom_type_scat_Cromer_Mann_a3
_atom_type_scat_Cromer_Mann_b3
_atom_type_scat_Cromer_Mann_a4
_atom_type_scat_Cromer_Mann_b4
_atom_type_scat_Cromer_Mann_c
_atom_type_scat_source
'Ga  ' -1.3540 0.7770 15.2354 3.0669 6.7006 0.2412 4.3591 10.7805 2.9623 61.4135 1.7189 International_Tables_Vol_IV_Table_2.2B
'P   ' 0.2830 0.4340 6.4345 1.9067 4.1791 27.1570 1.7800 0.5260 1.4908 68.1645 1.1149 International_Tables_Vol_IV_Table_2.2B
'O   ' 0.0470 0.0320 3.0485 13.2771 2.2868 5.7011 1.5463 0.3239 0.8670 32.9089 0.2508 International_Tables_Vol_IV_Table_2.2B
'C   ' 0.0170 0.0090 2.3100 20.8439 1.0200 10.2075 1.5886 0.5687 0.8650 51.6512 0.2156 International_Tables_Vol_IV_Table_2.2B
'N   ' 0.0290 0.0180 12.2126 0.0057 3.1322 9.8933 2.0125 28.9975 1.1663 0.5826 -11.5290 International_Tables_Vol_IV_Table_2.2B
'H   ' 0.0000 0.0000 0.4930 10.5109 0.3229 26.1257 0.1402 3.1424 0.0408 57.7997 0.0030 International_Tables_Vol_IV_Table_2.2B

loop_
_geom_angle_atom_site_label_1
_geom_angle_site_symmetry_1
_geom_angle_atom_site_label_2
_geom_angle_site_symmetry_2
_geom_angle_atom_site_label_3
_geom_angle_site_symmetry_3
_geom_angle
_geom_angle_publ_flag
O1 . GA1 . O2 . 87.8(2) no
O1 . GA1 . O5 . 179.4(2) no
O2 . GA1 . O5 . 91.7(2) no
O1 . GA1 . O6 . 87.1(2) no
O2 . GA1 . O6 . 171.5(2) no
O5 . GA1 . O6 . 93.4(2) no
O1 . GA1 . O9 . 84.8(1) no
O2 . GA1 . O9 . 88.7(2) no
O5 . GA1 . O9 . 95.2(2) no
O6 . GA1 . O9 . 84.0(1) no
O1 . GA1 . O10 . 92.0(2) no
O2 . GA1 . O10 . 92.2(2) no
O5 . GA1 . O10 . 88.1(2) no
O6 . GA1 . O10 . 94.7(2) no
O9 . GA1 . O10 . 176.6(2) no
O1 . P1 . O2 3_565 117.5(2) no
O1 . P1 . O3 3_665 111.1(2) no
O2 3_565 P1 . O3 3_665 107.2(2) no
O1 . P1 . O4 . 106.6(2) no
O2 3_565 P1 . O4 . 106.4(2) no
O3 3_665 P1 . O4 . 107.5(2) no
O5 . P2 . O6 3_564 111.0(2) no
O5 . P2 . O7 . 113.7(2) no
O6 3_564 P2 . O7 . 112.7(2) no
O5 . P2 . O8 . 105.6(2) no
O6 3_564 P2 . O8 . 106.7(2) no
O7 . P2 . O8 . 106.6(2) no
O8 . P3 . O9 . 107.5(2) no
O8 . P3 . O10 3_564 108.1(2) no
O9 . P3 . O10 3_564 110.7(2) no
O8 . P3 . O11 . 105.0(2) no
O9 . P3 . O11 . 110.9(2) no
O10 3_564 P3 . O11 . 114.2(2) no
GA1 . O1 . P1 . 140.5(2) no
GA1 . O2 . P1 3_564 148.3(3) no
P1 3_464 O3 . H3 . 112.6(56) no
P1 . O4 . H4 3_665 118.6(55) no
GA1 . O5 . P2 . 135.2(3) no
GA1 . O6 . P2 3_565 127.0(2) no
P2 . O8 . P3 . 121.5(2) no
GA1 . O9 . P3 . 125.2(2) no
GA1 . O10 . P3 3_565 133.3(2) no
C1 . N1 . H111 . 109.5(5) no
C1 . N1 . H112 . 109.5(5) no
H111 . N1 . H112 . 109.5(5) no
C1 . N1 . H113 . 109.5(5) no
H111 . N1 . H113 . 109.4(5) no
H112 . N1 . H113 . 109.5(5) no
C2 2_555 N2 . H121 . 109.5(5) no
C2 2_555 N2 . H122 . 109.5(5) no
H121 . N2 . H122 . 109.5(5) no
C2 2_555 N2 . H123 . 109.5(5) no
H121 . N2 . H123 . 109.4(5) no
H122 . N2 . H123 . 109.5(5) no
N1 . C1 . C2 . 107.3(5) no
N1 . C1 . H11 . 110.0(6) no
C2 . C1 . H11 . 110.0(6) no
N1 . C1 . H12 . 110.0(6) no
C2 . C1 . H12 . 110.0(6) no
H11 . C1 . H12 . 109.5(6) no
N2 2_445 C2 . C1 . 108.7(6) no
N2 2_445 C2 . H21 . 109.7(6) no
C1 . C2 . H21 . 109.7(6) no
N2 2_445 C2 . H22 . 109.7(6) no
C1 . C2 . H22 . 109.7(6) no
H21 . C2 . H22 . 109.5(6) no

loop_
_geom_bond_atom_site_label_1
_geom_bond_site_symmetry_1
_geom_bond_atom_site_label_2
_geom_bond_site_symmetry_2
_geom_bond_distance
_geom_bond_publ_flag
GA1 . O1 . 2.003(4) yes
GA1 . O2 . 1.961(4) yes
GA1 . O5 . 1.931(4) yes
GA1 . O6 . 1.998(4) yes
GA1 . O9 . 1.984(4) yes
GA1 . O10 . 1.951(4) yes
P1 . O1 . 1.498(4) yes
P1 . O2 3_565 1.504(4) yes
P1 . O3 3_665 1.549(4) yes
P1 . O4 . 1.579(4) yes
P2 . O5 . 1.522(4) yes
P2 . O6 3_564 1.508(4) yes
P2 . O7 . 1.498(4) yes
P2 . O8 . 1.615(4) yes
P3 . O8 . 1.613(4) yes
P3 . O9 . 1.542(4) yes
P3 . O10 3_564 1.506(4) yes
P3 . O11 . 1.510(4) yes
O3 . H3 . 1.00(1) no
O4 . H4 3_665 1.00(1) no
N1 . C1 . 1.502(8) yes
N1 . H111 . 1.000(5) no
N1 . H112 . 1.000(5) no
N1 . H113 . 1.000(5) no
N2 . C2 2_555 1.507(9) yes
N2 . H121 . 1.000(6) no
N2 . H122 . 1.000(5) no
N2 . H123 . 1.000(6) no
C1 . C2 . 1.50(1) yes
C1 . H11 . 1.000(7) no
C1 . H12 . 1.000(7) no
C2 . H21 . 1.000(8) no
C2 . H22 . 1.000(7) no
